data_7040111
loop_
_publ_author_name
'Amenuvor, Gershon'
'Obuah, Collins'
'Nordlander, Ebbe'
'Darkwa, James'

_publ_section_title
;
 Novel pyrazolylphosphite- and pyrazolylphosphinite-ruthenium(ii)
 complexes as catalysts for hydrogenation of acetophenone.
;
_journal_issue 34
_journal_name_full 'Dalton transactions (Cambridge, England : 2003)'
_journal_page_first 13514
_journal_page_last 13524
_journal_paper_doi 10.1039/c6dt02164f
_journal_volume 45
_journal_year 2016
_chemical_absolute_configuration unk
_chemical_formula_moiety 'C38 H50 O5, C H4 O, H2 O'
_chemical_formula_sum 'C39 H56 O7'
_chemical_formula_weight 636.84
_chemical_name_systematic 'attenuatumione D'
_space_group_IT_number 19
_symmetry_cell_setting orthorhombic
_symmetry_space_group_name_Hall 'P 2ac 2ab'
_symmetry_space_group_name_H-M 'P 21 21 21'
_atom_sites_solution_hydrogens geom
_atom_sites_solution_primary direct
_atom_sites_solution_secondary difmap
_audit_block_doi 10.5517/cc146xnx
_audit_creation_method SHELXL-97
_audit_update_record
;
2015-02-13 deposited with the CCDC.
2016-08-01 downloaded from the CCDC.
;
_cell_angle_alpha 90.00
_cell_angle_beta 90.00
_cell_angle_gamma 90.00
_cell_formula_units_Z 4
_cell_length_a 7.5563(2)
_cell_length_b 12.4423(3)
_cell_length_c 37.8037(7)
_cell_measurement_reflns_used 9931
_cell_measurement_temperature 296(2)
_cell_measurement_theta_max 68.75
_cell_measurement_theta_min 2.34
_cell_volume 3554.22(14)
_computing_cell_refinement 'Bruker SAINT'
_computing_data_collection 'Bruker APEX2'
_computing_data_reduction 'Bruker SAINT'
_computing_molecular_graphics 'Bruker SHELXTL'
_computing_publication_material 'Bruker SHELXTL'
_computing_structure_refinement 'SHELXL-97 (Sheldrick, 2008)'
_computing_structure_solution 'SHELXS-97 (Sheldrick, 2008)'
_diffrn_ambient_temperature 296(2)
_diffrn_measured_fraction_theta_full 0.967
_diffrn_measured_fraction_theta_max 0.967
_diffrn_measurement_device_type 'Bruker APEX-II CCD'
_diffrn_measurement_method '\f and \w scans'
_diffrn_radiation_monochromator graphite
_diffrn_radiation_source 'fine-focus sealed tube'
_diffrn_radiation_type CuK\a
_diffrn_radiation_wavelength 1.54178
_diffrn_reflns_av_R_equivalents 0.0594
_diffrn_reflns_av_sigmaI/netI 0.0656
_diffrn_reflns_limit_h_max 9
_diffrn_reflns_limit_h_min -8
_diffrn_reflns_limit_k_max 14
_diffrn_reflns_limit_k_min -12
_diffrn_reflns_limit_l_max 44
_diffrn_reflns_limit_l_min -44
_diffrn_reflns_number 18542
_diffrn_reflns_theta_full 69.37
_diffrn_reflns_theta_max 69.37
_diffrn_reflns_theta_min 2.34
_exptl_absorpt_coefficient_mu 0.638
_exptl_absorpt_correction_T_max 0.9274
_exptl_absorpt_correction_T_min 0.7206
_exptl_absorpt_correction_type multi-scan
_exptl_absorpt_process_details sadabs
_exptl_crystal_colour colourless
_exptl_crystal_density_diffrn 1.175
_exptl_crystal_density_method 'not measured'
_exptl_crystal_description prism
_exptl_crystal_F_000 1352
_exptl_crystal_size_max 0.55
_exptl_crystal_size_mid 0.13
_exptl_crystal_size_min 0.12
_refine_diff_density_max 0.946
_refine_diff_density_min -0.626
_refine_diff_density_rms 0.098
_refine_ls_abs_structure_details 'Flack H D (1983), Acta Cryst. A39, 876-881'
_refine_ls_abs_structure_Flack 0.2(3)
_refine_ls_extinction_method none
_refine_ls_goodness_of_fit_ref 1.044
_refine_ls_hydrogen_treatment constr
_refine_ls_matrix_type full
_refine_ls_number_parameters 427
_refine_ls_number_reflns 6252
_refine_ls_number_restraints 0
_refine_ls_restrained_S_all 1.044
_refine_ls_R_factor_all 0.0816
_refine_ls_R_factor_gt 0.0798
_refine_ls_shift/su_max 0.000
_refine_ls_shift/su_mean 0.000
_refine_ls_structure_factor_coef Fsqd
_refine_ls_weighting_details 'calc w=1/[\s^2^(Fo^2^)+(0.1510P)^2^+3.7204P] where P=(Fo^2^+2Fc^2^)/3'
_refine_ls_weighting_scheme calc
_refine_ls_wR_factor_gt 0.2163
_refine_ls_wR_factor_ref 0.2192
_reflns_number_gt 6017
_reflns_number_total 6252
_reflns_threshold_expression >2sigma(I)
_cod_data_source_file c6dt02164f2.cif
_cod_data_source_block cu_rxc168_0m
_cod_depositor_comments
;
The following automatic conversions were performed:

'_symmetry_cell_setting' value 'Orthorhombic' changed to
'orthorhombic' according to
/usr/data/users/saulius/crontab/automatic-downloads/rss-feeds/RSC/lib/dictionaries/cif_core.dic
dictionary named 'cif_core.dic' version 2.4.2 from 2011-04-26.

Automatic conversion script
Id: cif_fix_values 4268 2015-11-12 08:31:59Z antanas 

 Adding full bibliography for 7040108--7040111.cif.
;
_cod_database_code 7040111

loop_
_symmetry_equiv_pos_as_xyz
'x, y, z'
'x+1/2, -y+1/2, -z'
'-x, y+1/2, -z+1/2'
'-x+1/2, -y, z+1/2'

loop_
_atom_site_label
_atom_site_type_symbol
_atom_site_fract_x
_atom_site_fract_y
_atom_site_fract_z
_atom_site_U_iso_or_equiv
_atom_site_adp_type
_atom_site_occupancy
_atom_site_symmetry_multiplicity
_atom_site_calc_flag
_atom_site_refinement_flags
C23 C 0.4703(4) 0.7759(2) 0.23582(9) 0.0172(7) Uani 1 1 d .
H23 H 0.4748 0.8497 0.2321 0.021 Uiso 1 1 calc R
O4 O 0.4450(3) 0.89395(19) 0.16391(6) 0.0212(5) Uani 1 1 d .
O19 O 0.7715(5) 1.1147(2) 0.05862(7) 0.0356(7) Uani 1 1 d .
H19 H 0.8207 1.1634 0.0478 0.053 Uiso 1 1 calc R
O10 O 0.6653(4) 0.48081(19) 0.07931(7) 0.0236(6) Uani 1 1 d .
O2 O 0.7781(3) 0.76443(17) 0.07180(6) 0.0153(5) Uani 1 1 d .
O9 O 0.4152(3) 0.57935(18) 0.14473(6) 0.0191(5) Uani 1 1 d .
C14 C 0.2226(5) 0.6910(3) 0.01053(9) 0.0267(8) Uani 1 1 d .
H14 H 0.1431 0.7172 -0.0061 0.032 Uiso 1 1 calc R
C15 C 0.3149(6) 0.5949(3) 0.00432(10) 0.0294(9) Uani 1 1 d .
H15 H 0.2941 0.5558 -0.0162 0.035 Uiso 1 1 calc R
C16 C 0.4355(5) 0.5589(3) 0.02854(10) 0.0225(7) Uani 1 1 d .
H16 H 0.4971 0.4957 0.0241 0.027 Uiso 1 1 calc R
C11 C 0.4680(4) 0.6151(3) 0.05980(8) 0.0166(7) Uani 1 1 d .
C10 C 0.6075(5) 0.5720(3) 0.08365(9) 0.0170(7) Uani 1 1 d .
C1 C 0.6756(4) 0.6409(2) 0.11489(8) 0.0130(6) Uani 1 1 d .
C9 C 0.5390(4) 0.6408(2) 0.14420(8) 0.0127(6) Uani 1 1 d .
C5 C 0.5757(4) 0.7207(2) 0.17393(9) 0.0146(7) Uani 1 1 d .
C22 C 0.4395(4) 0.7076(3) 0.20358(9) 0.0185(7) Uani 1 1 d .
H22A H 0.3234 0.7243 0.1942 0.022 Uiso 1 1 calc R
H22B H 0.4382 0.6327 0.2108 0.022 Uiso 1 1 calc R
C24 C 0.4917(4) 0.7430(3) 0.26885(9) 0.0186(7) Uani 1 1 d .
C26 C 0.5047(5) 0.8227(3) 0.29862(9) 0.0221(7) Uani 1 1 d .
H26A H 0.4276 0.7995 0.3176 0.026 Uiso 1 1 calc R
H26B H 0.4615 0.8917 0.2903 0.026 Uiso 1 1 calc R
C27 C 0.6939(5) 0.8384(3) 0.31370(10) 0.0261(8) Uani 1 1 d .
H27A H 0.6869 0.8765 0.3360 0.031 Uiso 1 1 calc R
H27B H 0.7468 0.7687 0.3181 0.031 Uiso 1 1 calc R
C28 C 0.8082(5) 0.9002(3) 0.28867(10) 0.0245(8) Uani 1 1 d .
H28 H 0.7778 0.9720 0.2855 0.029 Uiso 1 1 calc R
C29 C 0.9465(5) 0.8667(3) 0.27042(9) 0.0195(7) Uani 1 1 d .
C30 C 1.0536(6) 0.9404(3) 0.24776(11) 0.0302(9) Uani 1 1 d .
H30A H 0.9987 1.0100 0.2471 0.045 Uiso 1 1 calc R
H30B H 1.0603 0.9119 0.2242 0.045 Uiso 1 1 calc R
H30C H 1.1708 0.9468 0.2574 0.045 Uiso 1 1 calc R
C31 C 1.0142(5) 0.7527(3) 0.27179(10) 0.0238(7) Uani 1 1 d .
H31A H 1.1093 0.7480 0.2886 0.036 Uiso 1 1 calc R
H31B H 1.0563 0.7320 0.2488 0.036 Uiso 1 1 calc R
H31C H 0.9201 0.7055 0.2789 0.036 Uiso 1 1 calc R
C25 C 0.5020(6) 0.6263(3) 0.27996(10) 0.0273(8) Uani 1 1 d .
H25A H 0.3896 0.6040 0.2892 0.041 Uiso 1 1 calc R
H25B H 0.5912 0.6181 0.2978 0.041 Uiso 1 1 calc R
H25C H 0.5318 0.5828 0.2598 0.041 Uiso 1 1 calc R
C4 C 0.5566(4) 0.8308(2) 0.15533(8) 0.0133(6) Uani 1 1 d .
C3 C 0.6857(4) 0.8525(2) 0.12489(9) 0.0144(7) Uani 1 1 d .
C33 C 0.8661(4) 0.8818(3) 0.14411(9) 0.0154(7) Uani 1 1 d .
H33 H 0.8343 0.9010 0.1684 0.018 Uiso 1 1 calc R
C34 C 0.9329(5) 0.9881(2) 0.12638(9) 0.0179(7) Uani 1 1 d .
C18 C 0.7547(5) 1.0444(2) 0.11815(9) 0.0188(7) Uani 1 1 d .
H18 H 0.7045 1.0649 0.1411 0.023 Uiso 1 1 calc R
C17 C 0.6371(5) 0.9540(2) 0.10400(9) 0.0163(7) Uani 1 1 d .
H17A H 0.6583 0.9432 0.0789 0.020 Uiso 1 1 calc R
H17B H 0.5132 0.9716 0.1074 0.020 Uiso 1 1 calc R
C19 C 0.7444(6) 1.1466(3) 0.09459(10) 0.0256(8) Uani 1 1 d .
C21 C 0.8800(7) 1.2314(3) 0.10474(11) 0.0351(10) Uani 1 1 d .
H21A H 0.9968 1.2053 0.0997 0.053 Uiso 1 1 calc R
H21B H 0.8703 1.2468 0.1296 0.053 Uiso 1 1 calc R
H21C H 0.8585 1.2958 0.0914 0.053 Uiso 1 1 calc R
C20 C 0.5584(7) 1.1943(3) 0.09741(12) 0.0356(10) Uani 1 1 d .
H20A H 0.5521 1.2591 0.0837 0.053 Uiso 1 1 calc R
H20B H 0.5327 1.2104 0.1217 0.053 Uiso 1 1 calc R
H20C H 0.4736 1.1435 0.0886 0.053 Uiso 1 1 calc R
C35 C 1.0490(5) 1.0468(3) 0.15343(10) 0.0230(8) Uani 1 1 d .
H35A H 1.1437 1.0005 0.1608 0.035 Uiso 1 1 calc R
H35B H 0.9788 1.0662 0.1736 0.035 Uiso 1 1 calc R
H35C H 1.0973 1.1105 0.1428 0.035 Uiso 1 1 calc R
C36 C 1.0436(5) 0.9660(3) 0.09317(9) 0.0193(7) Uani 1 1 d .
H36A H 1.0772 1.0329 0.0825 0.029 Uiso 1 1 calc R
H36B H 0.9750 0.9247 0.0767 0.029 Uiso 1 1 calc R
H36C H 1.1480 0.9265 0.0996 0.029 Uiso 1 1 calc R
C32 C 0.9948(4) 0.7887(2) 0.14703(9) 0.0154(6) Uani 1 1 d .
H32A H 1.0910 0.8099 0.1625 0.019 Uiso 1 1 calc R
H32B H 1.0448 0.7751 0.1238 0.019 Uiso 1 1 calc R
C7 C 0.9136(4) 0.6823(2) 0.16128(9) 0.0155(7) Uani 1 1 d .
H7 H 1.0093 0.6474 0.1744 0.019 Uiso 1 1 calc R
C8 C 0.8539(4) 0.5987(2) 0.13334(9) 0.0147(7) Uani 1 1 d .
C37 C 0.8169(5) 0.4922(2) 0.15250(9) 0.0182(7) Uani 1 1 d .
H37A H 0.7632 0.4424 0.1363 0.027 Uiso 1 1 calc R
H37B H 0.7382 0.5049 0.1720 0.027 Uiso 1 1 calc R
H37C H 0.9260 0.4628 0.1611 0.027 Uiso 1 1 calc R
C38 C 0.9989(4) 0.5780(3) 0.10579(9) 0.0178(7) Uani 1 1 d .
H38A H 1.1112 0.5717 0.1175 0.027 Uiso 1 1 calc R
H38B H 1.0027 0.6368 0.0893 0.027 Uiso 1 1 calc R
H38C H 0.9735 0.5126 0.0933 0.027 Uiso 1 1 calc R
C13 C 0.2513(5) 0.7463(3) 0.04183(9) 0.0249(8) Uani 1 1 d .
H13 H 0.1875 0.8086 0.0465 0.030 Uiso 1 1 calc R
C12 C 0.3732(4) 0.7099(3) 0.06590(9) 0.0177(7) Uani 1 1 d .
H12 H 0.3931 0.7487 0.0865 0.021 Uiso 1 1 calc R
C2 C 0.7160(4) 0.7549(2) 0.10130(8) 0.0122(6) Uani 1 1 d .
C6 C 0.7665(4) 0.7028(3) 0.18883(8) 0.0158(7) Uani 1 1 d .
H6A H 0.7990 0.7656 0.2026 0.019 Uiso 1 1 calc R
H6B H 0.7631 0.6420 0.2049 0.019 Uiso 1 1 calc R
O1S O 0.362(4) 0.1591(9) 0.9978(7) 0.64(3) Uani 1 1 d .
H1S H 0.2835 0.1677 0.9831 0.965 Uiso 1 1 calc R
C1S C 0.406(2) 0.0616(15) 0.9986(5) 0.261(13) Uani 1 1 d .
H1S1 H 0.3230 0.0222 1.0129 0.391 Uiso 1 1 calc R
H1S2 H 0.5221 0.0551 1.0085 0.391 Uiso 1 1 calc R
H1S3 H 0.4055 0.0332 0.9750 0.391 Uiso 1 1 calc R
O2S O 0.506(3) 0.289(2) 0.9838(4) 0.45(2) Uani 1 1 d .

loop_
_atom_site_aniso_label
_atom_site_aniso_U_11
_atom_site_aniso_U_22
_atom_site_aniso_U_33
_atom_site_aniso_U_23
_atom_site_aniso_U_13
_atom_site_aniso_U_12
C23 0.0188(15) 0.0133(14) 0.0196(16) 0.0034(12) 0.0040(13) 0.0044(13)
O4 0.0216(12) 0.0174(11) 0.0247(12) 0.0020(10) 0.0026(10) 0.0071(10)
O19 0.069(2) 0.0178(12) 0.0203(13) 0.0047(11) 0.0046(14) -0.0061(14)
O10 0.0307(14) 0.0111(11) 0.0290(13) -0.0074(10) -0.0101(11) 0.0063(10)
O2 0.0213(11) 0.0106(10) 0.0139(11) 0.0013(9) 0.0024(9) -0.0025(9)
O9 0.0168(11) 0.0175(11) 0.0229(12) 0.0020(10) -0.0023(10) -0.0057(9)
C14 0.0261(19) 0.040(2) 0.0142(15) 0.0024(16) -0.0006(14) 0.0124(17)
C15 0.036(2) 0.037(2) 0.0151(17) -0.0074(16) -0.0051(15) 0.0069(17)
C16 0.0244(17) 0.0191(15) 0.0240(17) -0.0051(14) 0.0001(14) 0.0009(14)
C11 0.0188(15) 0.0159(14) 0.0151(15) 0.0009(13) 0.0002(13) -0.0033(13)
C10 0.0205(16) 0.0108(15) 0.0196(16) -0.0029(13) 0.0020(13) 0.0001(13)
C1 0.0174(15) 0.0054(13) 0.0161(15) 0.0008(12) -0.0005(13) 0.0002(12)
C9 0.0146(14) 0.0093(13) 0.0143(14) 0.0044(12) -0.0051(12) 0.0021(12)
C5 0.0162(15) 0.0106(14) 0.0170(15) 0.0023(12) 0.0006(13) -0.0014(12)
C22 0.0179(16) 0.0189(15) 0.0187(16) 0.0027(13) 0.0011(13) -0.0013(13)
C24 0.0162(15) 0.0154(15) 0.0241(17) 0.0004(14) 0.0015(13) 0.0031(13)
C26 0.0249(18) 0.0257(17) 0.0157(16) -0.0014(14) 0.0023(14) 0.0074(14)
C27 0.031(2) 0.0275(18) 0.0194(17) -0.0052(15) -0.0007(15) 0.0062(16)
C28 0.0308(19) 0.0143(16) 0.0285(18) -0.0049(15) -0.0098(16) 0.0034(14)
C29 0.0228(17) 0.0141(15) 0.0216(16) -0.0029(13) -0.0066(14) 0.0024(14)
C30 0.037(2) 0.0180(16) 0.036(2) 0.0049(16) -0.0085(18) -0.0038(16)
C31 0.0249(17) 0.0160(16) 0.0306(18) 0.0046(15) 0.0035(15) 0.0039(14)
C25 0.041(2) 0.0200(17) 0.0205(17) 0.0065(14) 0.0029(16) 0.0034(16)
C4 0.0149(15) 0.0089(13) 0.0162(15) -0.0010(12) -0.0054(12) -0.0025(12)
C3 0.0175(15) 0.0078(14) 0.0178(15) 0.0015(12) -0.0019(13) 0.0012(12)
C33 0.0211(16) 0.0093(14) 0.0158(14) -0.0019(13) 0.0042(13) -0.0020(12)
C34 0.0292(18) 0.0062(13) 0.0184(16) 0.0015(12) 0.0042(14) -0.0039(13)
C18 0.0312(18) 0.0064(14) 0.0187(15) -0.0010(12) 0.0054(15) 0.0013(14)
C17 0.0244(17) 0.0078(14) 0.0167(15) 0.0018(13) 0.0002(13) 0.0030(12)
C19 0.044(2) 0.0105(15) 0.0223(17) 0.0046(13) 0.0007(16) 0.0008(16)
C21 0.063(3) 0.0072(15) 0.035(2) 0.0014(15) 0.001(2) -0.0017(17)
C20 0.052(3) 0.0148(16) 0.040(2) 0.0030(16) -0.007(2) 0.0084(18)
C35 0.0313(19) 0.0116(14) 0.0262(18) -0.0002(14) 0.0038(15) -0.0043(14)
C36 0.0277(18) 0.0097(14) 0.0205(16) 0.0000(13) 0.0045(14) -0.0049(14)
C32 0.0144(15) 0.0103(14) 0.0215(16) -0.0022(12) -0.0017(13) -0.0035(12)
C7 0.0172(15) 0.0096(14) 0.0197(16) 0.0013(13) -0.0056(13) -0.0010(12)
C8 0.0146(15) 0.0081(14) 0.0213(16) 0.0026(13) -0.0008(13) -0.0002(12)
C37 0.0227(16) 0.0083(14) 0.0236(17) 0.0028(13) -0.0048(13) 0.0013(12)
C38 0.0187(16) 0.0118(14) 0.0230(17) -0.0009(13) -0.0019(14) 0.0028(12)
C13 0.0244(17) 0.0311(19) 0.0192(17) -0.0002(15) 0.0036(14) 0.0110(17)
C12 0.0170(16) 0.0183(15) 0.0179(16) -0.0014(13) 0.0011(13) 0.0004(13)
C2 0.0131(14) 0.0057(13) 0.0178(15) 0.0016(12) -0.0025(12) 0.0011(11)
C6 0.0195(16) 0.0100(14) 0.0178(15) 0.0017(13) -0.0027(13) -0.0019(12)
O1S 1.11(6) 0.086(6) 0.73(4) -0.147(14) 0.77(5) -0.228(17)
C1S 0.179(14) 0.28(2) 0.33(2) -0.199(19) -0.208(16) 0.134(14)
O2S 0.59(4) 0.54(4) 0.216(13) -0.140(19) -0.27(2) 0.38(3)

loop_
_atom_type_symbol
_atom_type_description
_atom_type_scat_dispersion_real
_atom_type_scat_dispersion_imag
_atom_type_scat_source
C C 0.0181 0.0091 'International Tables Vol C Tables 4.2.6.8 and 6.1.1.4'
H H 0.0000 0.0000 'International Tables Vol C Tables 4.2.6.8 and 6.1.1.4'
O O 0.0492 0.0322 'International Tables Vol C Tables 4.2.6.8 and 6.1.1.4'

loop_
_citation_id
_citation_doi
_citation_year
1 10.1021/acs.orglett.5b00100 2015

loop_
_geom_angle_atom_site_label_1
_geom_angle_atom_site_label_2
_geom_angle_atom_site_label_3
_geom_angle
C24 C23 C22 127.5(3)
C24 C23 H23 116.3
C22 C23 H23 116.3
C19 O19 H19 109.5
C13 C14 C15 119.2(3)
C13 C14 H14 120.4
C15 C14 H14 120.4
C16 C15 C14 119.8(3)
C16 C15 H15 120.1
C14 C15 H15 120.1
C15 C16 C11 121.4(3)
C15 C16 H16 119.3
C11 C16 H16 119.3
C16 C11 C12 118.2(3)
C16 C11 C10 117.2(3)
C12 C11 C10 124.5(3)
O10 C10 C11 120.3(3)
O10 C10 C1 119.7(3)
C11 C10 C1 119.9(3)
C9 C1 C2 112.4(2)
C9 C1 C10 109.4(3)
C2 C1 C10 108.8(3)
C9 C1 C8 104.7(2)
C2 C1 C8 106.2(2)
C10 C1 C8 115.4(2)
O9 C9 C1 122.7(3)
O9 C9 C5 122.7(3)
C1 C9 C5 114.5(3)
C9 C5 C22 110.3(3)
C9 C5 C4 103.0(2)
C22 C5 C4 111.4(3)
C9 C5 C6 109.9(3)
C22 C5 C6 109.9(3)
C4 C5 C6 112.1(2)
C23 C22 C5 115.4(3)
C23 C22 H22A 108.4
C5 C22 H22A 108.4
C23 C22 H22B 108.4
C5 C22 H22B 108.4
H22A C22 H22B 107.5
C23 C24 C26 120.7(3)
C23 C24 C25 124.4(3)
C26 C24 C25 115.0(3)
C24 C26 C27 114.7(3)
C24 C26 H26A 108.6
C27 C26 H26A 108.6
C24 C26 H26B 108.6
C27 C26 H26B 108.6
H26A C26 H26B 107.6
C28 C27 C26 111.4(3)
C28 C27 H27A 109.4
C26 C27 H27A 109.4
C28 C27 H27B 109.4
C26 C27 H27B 109.4
H27A C27 H27B 108.0
C29 C28 C27 128.8(3)
C29 C28 H28 115.6
C27 C28 H28 115.6
C28 C29 C30 122.4(3)
C28 C29 C31 123.2(3)
C30 C29 C31 114.4(3)
C29 C30 H30A 109.5
C29 C30 H30B 109.5
H30A C30 H30B 109.5
C29 C30 H30C 109.5
H30A C30 H30C 109.5
H30B C30 H30C 109.5
C29 C31 H31A 109.5
C29 C31 H31B 109.5
H31A C31 H31B 109.5
C29 C31 H31C 109.5
H31A C31 H31C 109.5
H31B C31 H31C 109.5
C24 C25 H25A 109.5
C24 C25 H25B 109.5
H25A C25 H25B 109.5
C24 C25 H25C 109.5
H25A C25 H25C 109.5
H25B C25 H25C 109.5
O4 C4 C3 122.5(3)
O4 C4 C5 121.6(3)
C3 C4 C5 116.0(3)
C2 C3 C4 113.3(3)
C2 C3 C17 113.0(3)
C4 C3 C17 112.3(3)
C2 C3 C33 108.8(3)
C4 C3 C33 104.1(2)
C17 C3 C33 104.6(3)
C32 C33 C34 118.0(3)
C32 C33 C3 114.1(3)
C34 C33 C3 105.9(3)
C32 C33 H33 106.0
C34 C33 H33 106.0
C3 C33 H33 106.0
C35 C34 C36 108.6(3)
C35 C34 C18 114.6(3)
C36 C34 C18 113.0(3)
C35 C34 C33 107.5(3)
C36 C34 C33 112.0(3)
C18 C34 C33 100.8(3)
C17 C18 C34 104.0(2)
C17 C18 C19 111.8(3)
C34 C18 C19 121.9(3)
C17 C18 H18 106.0
C34 C18 H18 106.0
C19 C18 H18 106.0
C18 C17 C3 106.6(3)
C18 C17 H17A 110.4
C3 C17 H17A 110.4
C18 C17 H17B 110.4
C3 C17 H17B 110.4
H17A C17 H17B 108.6
O19 C19 C21 109.6(3)
O19 C19 C20 107.8(3)
C21 C19 C20 109.4(3)
O19 C19 C18 108.1(3)
C21 C19 C18 112.9(3)
C20 C19 C18 108.9(3)
C19 C21 H21A 109.5
C19 C21 H21B 109.5
H21A C21 H21B 109.5
C19 C21 H21C 109.5
H21A C21 H21C 109.5
H21B C21 H21C 109.5
C19 C20 H20A 109.5
C19 C20 H20B 109.5
H20A C20 H20B 109.5
C19 C20 H20C 109.5
H20A C20 H20C 109.5
H20B C20 H20C 109.5
C34 C35 H35A 109.5
C34 C35 H35B 109.5
H35A C35 H35B 109.5
C34 C35 H35C 109.5
H35A C35 H35C 109.5
H35B C35 H35C 109.5
C34 C36 H36A 109.5
C34 C36 H36B 109.5
H36A C36 H36B 109.5
C34 C36 H36C 109.5
H36A C36 H36C 109.5
H36B C36 H36C 109.5
C33 C32 C7 115.0(3)
C33 C32 H32A 108.5
C7 C32 H32A 108.5
C33 C32 H32B 108.5
C7 C32 H32B 108.5
H32A C32 H32B 107.5
C6 C7 C8 111.2(3)
C6 C7 C32 112.1(3)
C8 C7 C32 116.8(3)
C6 C7 H7 105.2
C8 C7 H7 105.2
C32 C7 H7 105.2
C38 C8 C37 107.8(3)
C38 C8 C7 111.6(3)
C37 C8 C7 108.1(3)
C38 C8 C1 111.1(3)
C37 C8 C1 109.5(2)
C7 C8 C1 108.7(2)
C8 C37 H37A 109.5
C8 C37 H37B 109.5
H37A C37 H37B 109.5
C8 C37 H37C 109.5
H37A C37 H37C 109.5
H37B C37 H37C 109.5
C8 C38 H38A 109.5
C8 C38 H38B 109.5
H38A C38 H38B 109.5
C8 C38 H38C 109.5
H38A C38 H38C 109.5
H38B C38 H38C 109.5
C12 C13 C14 120.5(3)
C12 C13 H13 119.8
C14 C13 H13 119.8
C13 C12 C11 120.8(3)
C13 C12 H12 119.6
C11 C12 H12 119.6
O2 C2 C3 121.1(3)
O2 C2 C1 118.2(3)
C3 C2 C1 120.6(3)
C7 C6 C5 116.4(3)
C7 C6 H6A 108.2
C5 C6 H6A 108.2
C7 C6 H6B 108.2
C5 C6 H6B 108.2
H6A C6 H6B 107.4
C1S O1S H1S 109.5
O1S C1S H1S1 109.5
O1S C1S H1S2 109.5
H1S1 C1S H1S2 109.5
O1S C1S H1S3 109.5
H1S1 C1S H1S3 109.5
H1S2 C1S H1S3 109.5

loop_
_geom_bond_atom_site_label_1
_geom_bond_atom_site_label_2
_geom_bond_distance
C23 C24 1.324(5)
C23 C22 1.504(5)
C23 H23 0.9300
O4 C4 1.197(4)
O19 C19 1.431(5)
O19 H19 0.8200
O10 C10 1.227(4)
O2 C2 1.216(4)
O9 C9 1.208(4)
C14 C13 1.386(5)
C14 C15 1.404(6)
C14 H14 0.9300
C15 C16 1.367(5)
C15 H15 0.9300
C16 C11 1.395(5)
C16 H16 0.9300
C11 C12 1.398(5)
C11 C10 1.488(5)
C10 C1 1.547(4)
C1 C9 1.514(4)
C1 C2 1.539(4)
C1 C8 1.606(4)
C9 C5 1.526(4)
C5 C22 1.531(4)
C5 C4 1.547(4)
C5 C6 1.564(4)
C22 H22A 0.9700
C22 H22B 0.9700
C24 C26 1.504(5)
C24 C25 1.513(5)
C26 C27 1.551(5)
C26 H26A 0.9700
C26 H26B 0.9700
C27 C28 1.494(6)
C27 H27A 0.9700
C27 H27B 0.9700
C28 C29 1.320(5)
C28 H28 0.9300
C29 C30 1.493(5)
C29 C31 1.509(4)
C30 H30A 0.9600
C30 H30B 0.9600
C30 H30C 0.9600
C31 H31A 0.9600
C31 H31B 0.9600
C31 H31C 0.9600
C25 H25A 0.9600
C25 H25B 0.9600
C25 H25C 0.9600
C4 C3 1.533(5)
C3 C2 1.524(4)
C3 C17 1.534(4)
C3 C33 1.587(4)
C33 C32 1.516(4)
C33 C34 1.566(4)
C33 H33 0.9800
C34 C35 1.533(5)
C34 C36 1.534(5)
C34 C18 1.550(5)
C18 C17 1.530(5)
C18 C19 1.554(4)
C18 H18 0.9800
C17 H17A 0.9700
C17 H17B 0.9700
C19 C21 1.520(6)
C19 C20 1.530(6)
C21 H21A 0.9600
C21 H21B 0.9600
C21 H21C 0.9600
C20 H20A 0.9600
C20 H20B 0.9600
C20 H20C 0.9600
C35 H35A 0.9600
C35 H35B 0.9600
C35 H35C 0.9600
C36 H36A 0.9600
C36 H36B 0.9600
C36 H36C 0.9600
C32 C7 1.555(4)
C32 H32A 0.9700
C32 H32B 0.9700
C7 C6 1.544(5)
C7 C8 1.550(4)
C7 H7 0.9800
C8 C38 1.533(5)
C8 C37 1.535(4)
C37 H37A 0.9600
C37 H37B 0.9600
C37 H37C 0.9600
C38 H38A 0.9600
C38 H38B 0.9600
C38 H38C 0.9600
C13 C12 1.372(5)
C13 H13 0.9300
C12 H12 0.9300
C6 H6A 0.9700
C6 H6B 0.9700
O1S C1S 1.26(2)
O1S H1S 0.8200
C1S H1S1 0.9600
C1S H1S2 0.9600
C1S H1S3 0.9600
